data_7128290
loop_
_publ_author_name
'Zhou, Liejin'
'Liu, Lu'

_publ_section_title
;
 Highly enantioselective tandem cycloisomerization/Diels-Alder reaction of
 2-(1-alkynyl)-2-alken-1-ones and enals: dual catalysis with platinum and
 amines.
;
_journal_issue 46
_journal_name_full 'Chemical communications (Cambridge, England)'
_journal_page_first 5690
_journal_page_last 5693
_journal_paper_doi 10.1039/d1cc02080c
_journal_volume 57
_journal_year 2021
_chemical_formula_moiety 'C30 H26 O4'
_chemical_formula_sum 'C30 H26 O4'
_chemical_formula_weight 450.51
_space_group_crystal_system monoclinic
_space_group_IT_number 14
_space_group_name_Hall '-P 2ybc'
_space_group_name_H-M_alt 'P 1 21/c 1'
_atom_sites_solution_hydrogens geom
_audit_creation_method SHELXL-2014/7
_audit_update_record
;
2020-04-04 deposited with the CCDC.	2021-05-05 downloaded from the CCDC.
;
_cell_angle_alpha 90
_cell_angle_beta 109.3360(10)
_cell_angle_gamma 90
_cell_formula_units_Z 4
_cell_length_a 10.6332(3)
_cell_length_b 17.0344(4)
_cell_length_c 13.7271(3)
_cell_measurement_reflns_used 9923
_cell_measurement_temperature 173(2)
_cell_measurement_theta_max 68.32
_cell_measurement_theta_min 2.59
_cell_volume 2346.14(10)
_computing_structure_refinement 'SHELXL-2014/7 (Sheldrick, 2014)'
_diffrn_ambient_temperature 173(2)
_diffrn_measured_fraction_theta_full 0.988
_diffrn_measured_fraction_theta_max 0.988
_diffrn_measurement_device_type 'Bruker APEX-II CCD'
_diffrn_measurement_method '\f and \w scans'
_diffrn_radiation_type CuK\a
_diffrn_radiation_wavelength 1.54178
_diffrn_reflns_av_R_equivalents 0.0205
_diffrn_reflns_av_unetI/netI 0.0119
_diffrn_reflns_Laue_measured_fraction_full 0.988
_diffrn_reflns_Laue_measured_fraction_max 0.988
_diffrn_reflns_limit_h_max 12
_diffrn_reflns_limit_h_min -12
_diffrn_reflns_limit_k_max 20
_diffrn_reflns_limit_k_min -20
_diffrn_reflns_limit_l_max 16
_diffrn_reflns_limit_l_min -16
_diffrn_reflns_number 31425
_diffrn_reflns_point_group_measured_fraction_full 0.988
_diffrn_reflns_point_group_measured_fraction_max 0.988
_diffrn_reflns_theta_full 67.679
_diffrn_reflns_theta_max 68.316
_diffrn_reflns_theta_min 4.288
_exptl_absorpt_coefficient_mu 0.670
_exptl_crystal_colour colorless
_exptl_crystal_density_diffrn 1.275
_exptl_crystal_description block
_exptl_crystal_F_000 952
_exptl_crystal_size_max 0.300
_exptl_crystal_size_mid 0.260
_exptl_crystal_size_min 0.024
_refine_diff_density_max 0.189
_refine_diff_density_min -0.156
_refine_diff_density_rms 0.032
_refine_ls_extinction_method none
_refine_ls_goodness_of_fit_ref 1.063
_refine_ls_hydrogen_treatment constr
_refine_ls_matrix_type full
_refine_ls_number_parameters 308
_refine_ls_number_reflns 4255
_refine_ls_number_restraints 0
_refine_ls_restrained_S_all 1.063
_refine_ls_R_factor_all 0.0397
_refine_ls_R_factor_gt 0.0391
_refine_ls_shift/su_max 0.001
_refine_ls_shift/su_mean 0.000
_refine_ls_structure_factor_coef Fsqd
_refine_ls_weighting_details 'w=1/[\s^2^(Fo^2^)+(0.0600P)^2^+0.6674P] where P=(Fo^2^+2Fc^2^)/3'
_refine_ls_weighting_scheme calc
_refine_ls_wR_factor_gt 0.1081
_refine_ls_wR_factor_ref 0.1087
_reflns_Friedel_coverage 0.000
_reflns_number_gt 4147
_reflns_number_total 4255
_reflns_threshold_expression 'I > 2\s(I)'
_cod_data_source_file d1cc02080c2.cif
_cod_data_source_block t_0m
_cod_depositor_comments 'Adding full bibliography for 7128290.cif.'
_cod_original_sg_symbol_H-M 'P 21/c'
_cod_database_code 7128290
_shelx_shelxl_version_number 2014/7
_shelx_space_group_comment
;
The symmetry employed for this shelxl refinement is uniquely defined
by the following loop, which should always be used as a source of
symmetry information in preference to the above space-group names.
They are only intended as comments.
;
_shelx_estimated_absorpt_t_min 0.824
_shelx_estimated_absorpt_t_max 0.984

loop_
_space_group_symop_operation_xyz
'x, y, z'
'-x, y+1/2, -z+1/2'
'-x, -y, -z'
'x, -y-1/2, z-1/2'

loop_
_atom_site_label
_atom_site_type_symbol
_atom_site_fract_x
_atom_site_fract_y
_atom_site_fract_z
_atom_site_U_iso_or_equiv
_atom_site_adp_type
_atom_site_occupancy
_atom_site_site_symmetry_order
_atom_site_calc_flag
_atom_site_refinement_flags_posn
_atom_site_refinement_flags_adp
_atom_site_refinement_flags_occupancy
_atom_site_disorder_assembly
_atom_site_disorder_group
O1 O 0.01536(9) 0.29702(6) 0.22475(7) 0.0382(2) Uani 1 1 d . . . . .
C1 C 0.09852(11) 0.38272(8) 0.36603(9) 0.0298(3) Uani 1 1 d . . . . .
O2 O -0.10084(9) 0.40682(6) 0.22515(8) 0.0465(3) Uani 1 1 d . . . . .
C2 C 0.19494(12) 0.32819(7) 0.41782(9) 0.0300(3) Uani 1 1 d . . . . .
H2 H 0.1990 0.2787 0.3870 0.036 Uiso 1 1 calc R U . . .
O3 O 0.60632(12) 0.39961(8) 0.55531(8) 0.0585(3) Uani 1 1 d . . . . .
C3 C 0.28494(12) 0.34592(7) 0.51410(9) 0.0307(3) Uani 1 1 d . . . . .
H3 H 0.3504 0.3083 0.5489 0.037 Uiso 1 1 calc R U . . .
C5 C 0.18616(13) 0.47287(8) 0.50732(10) 0.0364(3) Uani 1 1 d . . . . .
H5 H 0.1835 0.5229 0.5372 0.044 Uiso 1 1 calc R U . . .
O4 O 0.37459(8) 0.37866(5) 0.93537(6) 0.0316(2) Uani 1 1 d . . . . .
C4 C 0.28100(12) 0.41819(7) 0.56086(9) 0.0291(3) Uani 1 1 d . . . . .
C6 C 0.09570(13) 0.45546(8) 0.41124(11) 0.0372(3) Uani 1 1 d . . . . .
H6 H 0.0313 0.4934 0.3759 0.045 Uiso 1 1 calc R U . . .
C7 C -0.00559(12) 0.36516(8) 0.26534(9) 0.0329(3) Uani 1 1 d . . . . .
C9 C -0.05195(19) 0.19206(11) 0.10431(12) 0.0577(4) Uani 1 1 d . . . . .
H9A H -0.1231 0.1717 0.0442 0.087 Uiso 1 1 calc R U . . .
H9B H -0.0376 0.1559 0.1625 0.087 Uiso 1 1 calc R U . . .
H9C H 0.0305 0.1968 0.0876 0.087 Uiso 1 1 calc R U . . .
C8 C -0.09090(14) 0.27087(10) 0.13267(10) 0.0463(4) Uani 1 1 d . . . . .
H8A H -0.1022 0.3085 0.0754 0.056 Uiso 1 1 calc R U . . .
H8B H -0.1762 0.2673 0.1468 0.056 Uiso 1 1 calc R U . . .
C10 C 0.37038(12) 0.43616(7) 0.66979(9) 0.0306(3) Uani 1 1 d . . . . .
H10 H 0.3704 0.4944 0.6790 0.037 Uiso 1 1 calc R U . . .
C11 C 0.51772(11) 0.40999(7) 0.69477(9) 0.0271(3) Uani 1 1 d . . . . .
H11 H 0.5220 0.3513 0.6965 0.032 Uiso 1 1 calc R U . . .
C12 C 0.60434(11) 0.44252(7) 0.80154(9) 0.0272(3) Uani 1 1 d . . . . .
H12 H 0.6028 0.5011 0.7972 0.033 Uiso 1 1 calc R U . . .
C13 C 0.53938(12) 0.41878(7) 0.87936(9) 0.0274(3) Uani 1 1 d . . . . .
C14 C 0.40910(12) 0.40041(8) 0.85147(9) 0.0304(3) Uani 1 1 d . . . . .
C15 C 0.30884(12) 0.39935(9) 0.74668(10) 0.0357(3) Uani 1 1 d . . . . .
H15A H 0.2291 0.4295 0.7462 0.043 Uiso 1 1 calc R U . . .
H15B H 0.2811 0.3446 0.7261 0.043 Uiso 1 1 calc R U . . .
C16 C 0.59225(12) 0.40842(7) 0.98887(9) 0.0284(3) Uani 1 1 d . . . . .
H16 H 0.6817 0.4171 1.0317 0.034 Uiso 1 1 calc R U . . .
C17 C 0.49014(12) 0.38391(7) 1.01977(9) 0.0280(3) Uani 1 1 d . . . . .
C18 C 0.47858(12) 0.36292(7) 1.11944(9) 0.0274(3) Uani 1 1 d . . . . .
C19 C 0.59191(12) 0.36373(7) 1.20813(10) 0.0317(3) Uani 1 1 d . . . . .
H19 H 0.6760 0.3775 1.2030 0.038 Uiso 1 1 calc R U . . .
C20 C 0.58190(13) 0.34454(8) 1.30315(10) 0.0351(3) Uani 1 1 d . . . . .
H20 H 0.6593 0.3458 1.3629 0.042 Uiso 1 1 calc R U . . .
C21 C 0.46027(14) 0.32350(8) 1.31240(10) 0.0373(3) Uani 1 1 d . . . . .
H21 H 0.4543 0.3098 1.3778 0.045 Uiso 1 1 calc R U . . .
C22 C 0.34813(14) 0.32264(8) 1.22541(10) 0.0367(3) Uani 1 1 d . . . . .
H22 H 0.2644 0.3085 1.2311 0.044 Uiso 1 1 calc R U . . .
C23 C 0.35662(12) 0.34233(7) 1.12954(10) 0.0315(3) Uani 1 1 d . . . . .
H23 H 0.2786 0.3417 1.0703 0.038 Uiso 1 1 calc R U . . .
C24 C 0.57226(13) 0.43970(9) 0.61324(10) 0.0377(3) Uani 1 1 d . . . . .
H24 H 0.5801 0.4949 0.6076 0.045 Uiso 1 1 calc R U . . .
C25 C 0.74832(11) 0.41621(7) 0.83182(8) 0.0263(3) Uani 1 1 d . . . . .
C26 C 0.84971(13) 0.46985(8) 0.84368(11) 0.0409(3) Uani 1 1 d . . . . .
H26 H 0.8290 0.5241 0.8324 0.049 Uiso 1 1 calc R U . . .
C27 C 0.98225(15) 0.44537(10) 0.87199(13) 0.0512(4) Uani 1 1 d . . . . .
H27 H 1.0513 0.4828 0.8805 0.061 Uiso 1 1 calc R U . . .
C28 C 1.01253(14) 0.36733(10) 0.88742(11) 0.0451(4) Uani 1 1 d . . . . .
H28 H 1.1026 0.3505 0.9059 0.054 Uiso 1 1 calc R U . . .
C29 C 0.91228(15) 0.31307(9) 0.87621(11) 0.0420(3) Uani 1 1 d . . . . .
H29 H 0.9335 0.2589 0.8873 0.050 Uiso 1 1 calc R U . . .
C30 C 0.78099(13) 0.33740(8) 0.84879(10) 0.0347(3) Uani 1 1 d . . . . .
H30 H 0.7126 0.2998 0.8415 0.042 Uiso 1 1 calc R U . . .

loop_
_atom_site_aniso_label
_atom_site_aniso_U_11
_atom_site_aniso_U_22
_atom_site_aniso_U_33
_atom_site_aniso_U_23
_atom_site_aniso_U_13
_atom_site_aniso_U_12
O1 0.0282(5) 0.0577(6) 0.0238(4) -0.0041(4) 0.0019(4) -0.0013(4)
C1 0.0220(6) 0.0417(7) 0.0260(6) 0.0036(5) 0.0082(5) -0.0047(5)
O2 0.0274(5) 0.0552(6) 0.0458(6) 0.0035(5) -0.0027(4) 0.0005(4)
C2 0.0285(6) 0.0346(6) 0.0266(6) 0.0004(5) 0.0089(5) -0.0030(5)
O3 0.0583(7) 0.0866(9) 0.0401(6) -0.0150(6) 0.0291(5) -0.0176(6)
C3 0.0283(6) 0.0345(6) 0.0267(6) 0.0035(5) 0.0056(5) 0.0010(5)
C5 0.0319(7) 0.0361(7) 0.0378(7) -0.0026(5) 0.0070(5) 0.0024(5)
O4 0.0235(4) 0.0477(5) 0.0240(4) -0.0037(4) 0.0085(3) -0.0026(4)
C4 0.0252(6) 0.0355(6) 0.0262(6) 0.0009(5) 0.0080(5) -0.0029(5)
C6 0.0280(6) 0.0414(7) 0.0372(7) 0.0039(6) 0.0040(5) 0.0043(5)
C7 0.0228(6) 0.0468(7) 0.0286(6) 0.0049(5) 0.0078(5) -0.0059(5)
C9 0.0584(10) 0.0696(11) 0.0340(8) -0.0121(7) 0.0003(7) 0.0005(8)
C8 0.0329(7) 0.0710(10) 0.0267(6) -0.0091(6) -0.0013(5) -0.0032(7)
C10 0.0282(6) 0.0338(6) 0.0270(6) -0.0033(5) 0.0053(5) 0.0007(5)
C11 0.0259(6) 0.0299(6) 0.0243(6) -0.0003(4) 0.0069(5) -0.0010(4)
C12 0.0259(6) 0.0294(6) 0.0253(6) -0.0025(4) 0.0072(5) -0.0023(4)
C13 0.0253(6) 0.0318(6) 0.0252(6) -0.0042(4) 0.0085(5) 0.0006(5)
C14 0.0270(6) 0.0406(7) 0.0249(6) -0.0035(5) 0.0102(5) -0.0003(5)
C15 0.0249(6) 0.0534(8) 0.0276(6) -0.0034(5) 0.0071(5) -0.0015(5)
C16 0.0244(6) 0.0339(6) 0.0260(6) -0.0047(5) 0.0071(5) -0.0006(5)
C17 0.0238(6) 0.0341(6) 0.0248(6) -0.0049(5) 0.0063(5) 0.0013(5)
C18 0.0286(6) 0.0278(6) 0.0272(6) -0.0044(4) 0.0109(5) 0.0017(5)
C19 0.0272(6) 0.0371(7) 0.0308(6) -0.0024(5) 0.0096(5) 0.0017(5)
C20 0.0349(7) 0.0387(7) 0.0285(6) -0.0011(5) 0.0063(5) 0.0042(5)
C21 0.0446(7) 0.0406(7) 0.0301(6) 0.0014(5) 0.0171(6) 0.0007(6)
C22 0.0357(7) 0.0425(7) 0.0363(7) -0.0026(5) 0.0179(6) -0.0049(6)
C23 0.0279(6) 0.0372(6) 0.0294(6) -0.0050(5) 0.0094(5) -0.0024(5)
C24 0.0316(6) 0.0525(8) 0.0261(6) 0.0015(6) 0.0059(5) -0.0083(6)
C25 0.0254(6) 0.0339(6) 0.0200(5) -0.0007(4) 0.0081(4) -0.0004(5)
C26 0.0312(7) 0.0396(7) 0.0485(8) 0.0034(6) 0.0087(6) -0.0041(6)
C27 0.0291(7) 0.0633(10) 0.0589(10) 0.0026(8) 0.0114(7) -0.0089(7)
C28 0.0290(7) 0.0694(10) 0.0362(7) 0.0043(7) 0.0097(6) 0.0107(6)
C29 0.0437(8) 0.0480(8) 0.0369(7) 0.0053(6) 0.0169(6) 0.0153(6)
C30 0.0351(7) 0.0360(7) 0.0350(7) 0.0001(5) 0.0144(5) 0.0013(5)

loop_
_atom_type_symbol
_atom_type_description
_atom_type_scat_dispersion_real
_atom_type_scat_dispersion_imag
_atom_type_scat_source
C C 0.0181 0.0091 'International Tables Vol C Tables 4.2.6.8 and 6.1.1.4'
H H 0.0000 0.0000 'International Tables Vol C Tables 4.2.6.8 and 6.1.1.4'
O O 0.0492 0.0322 'International Tables Vol C Tables 4.2.6.8 and 6.1.1.4'

loop_
_geom_angle_atom_site_label_1
_geom_angle_atom_site_label_2
_geom_angle_atom_site_label_3
_geom_angle
_geom_angle_site_symmetry_1
_geom_angle_site_symmetry_3
_geom_angle_publ_flag
C7 O1 C8 115.97(10) . . ?
C6 C1 C2 119.21(11) . . ?
C6 C1 C7 118.33(12) . . ?
C2 C1 C7 122.42(12) . . ?
C3 C2 C1 120.10(12) . . ?
C3 C2 H2 120.0 . . ?
C1 C2 H2 120.0 . . ?
C2 C3 C4 121.01(11) . . ?
C2 C3 H3 119.5 . . ?
C4 C3 H3 119.5 . . ?
C6 C5 C4 120.93(12) . . ?
C6 C5 H5 119.5 . . ?
C4 C5 H5 119.5 . . ?
C14 O4 C17 105.98(9) . . ?
C5 C4 C3 118.35(11) . . ?
C5 C4 C10 119.65(11) . . ?
C3 C4 C10 121.88(11) . . ?
C5 C6 C1 120.38(12) . . ?
C5 C6 H6 119.8 . . ?
C1 C6 H6 119.8 . . ?
O2 C7 O1 123.29(12) . . ?
O2 C7 C1 123.97(13) . . ?
O1 C7 C1 112.72(11) . . ?
C8 C9 H9A 109.5 . . ?
C8 C9 H9B 109.5 . . ?
H9A C9 H9B 109.5 . . ?
C8 C9 H9C 109.5 . . ?
H9A C9 H9C 109.5 . . ?
H9B C9 H9C 109.5 . . ?
O1 C8 C9 107.35(12) . . ?
O1 C8 H8A 110.2 . . ?
C9 C8 H8A 110.2 . . ?
O1 C8 H8B 110.2 . . ?
C9 C8 H8B 110.2 . . ?
H8A C8 H8B 108.5 . . ?
C4 C10 C15 108.84(10) . . ?
C4 C10 C11 114.66(10) . . ?
C15 C10 C11 110.88(10) . . ?
C4 C10 H10 107.4 . . ?
C15 C10 H10 107.4 . . ?
C11 C10 H10 107.4 . . ?
C24 C11 C12 109.09(10) . . ?
C24 C11 C10 110.32(10) . . ?
C12 C11 C10 110.22(9) . . ?
C24 C11 H11 109.1 . . ?
C12 C11 H11 109.1 . . ?
C10 C11 H11 109.1 . . ?
C13 C12 C25 112.63(10) . . ?
C13 C12 C11 107.79(9) . . ?
C25 C12 C11 112.53(9) . . ?
C13 C12 H12 107.9 . . ?
C25 C12 H12 107.9 . . ?
C11 C12 H12 107.9 . . ?
C14 C13 C16 106.22(11) . . ?
C14 C13 C12 122.07(11) . . ?
C16 C13 C12 131.69(11) . . ?
C13 C14 O4 111.13(10) . . ?
C13 C14 C15 128.42(11) . . ?
O4 C14 C15 120.42(10) . . ?
C14 C15 C10 109.08(10) . . ?
C14 C15 H15A 109.9 . . ?
C10 C15 H15A 109.9 . . ?
C14 C15 H15B 109.9 . . ?
C10 C15 H15B 109.9 . . ?
H15A C15 H15B 108.3 . . ?
C17 C16 C13 106.85(11) . . ?
C17 C16 H16 126.6 . . ?
C13 C16 H16 126.6 . . ?
C16 C17 O4 109.81(10) . . ?
C16 C17 C18 133.95(11) . . ?
O4 C17 C18 116.24(10) . . ?
C23 C18 C19 118.48(11) . . ?
C23 C18 C17 121.68(11) . . ?
C19 C18 C17 119.83(11) . . ?
C20 C19 C18 120.31(12) . . ?
C20 C19 H19 119.8 . . ?
C18 C19 H19 119.8 . . ?
C19 C20 C21 120.84(12) . . ?
C19 C20 H20 119.6 . . ?
C21 C20 H20 119.6 . . ?
C22 C21 C20 119.20(12) . . ?
C22 C21 H21 120.4 . . ?
C20 C21 H21 120.4 . . ?
C21 C22 C23 120.56(12) . . ?
C21 C22 H22 119.7 . . ?
C23 C22 H22 119.7 . . ?
C22 C23 C18 120.61(12) . . ?
C22 C23 H23 119.7 . . ?
C18 C23 H23 119.7 . . ?
O3 C24 C11 125.40(14) . . ?
O3 C24 H24 117.3 . . ?
C11 C24 H24 117.3 . . ?
C26 C25 C30 118.57(12) . . ?
C26 C25 C12 121.00(11) . . ?
C30 C25 C12 120.43(11) . . ?
C25 C26 C27 120.79(14) . . ?
C25 C26 H26 119.6 . . ?
C27 C26 H26 119.6 . . ?
C28 C27 C26 119.85(14) . . ?
C28 C27 H27 120.1 . . ?
C26 C27 H27 120.1 . . ?
C27 C28 C29 120.00(13) . . ?
C27 C28 H28 120.0 . . ?
C29 C28 H28 120.0 . . ?
C28 C29 C30 120.14(14) . . ?
C28 C29 H29 119.9 . . ?
C30 C29 H29 119.9 . . ?
C29 C30 C25 120.64(13) . . ?
C29 C30 H30 119.7 . . ?
C25 C30 H30 119.7 . . ?

loop_
_geom_bond_atom_site_label_1
_geom_bond_atom_site_label_2
_geom_bond_distance
_geom_bond_site_symmetry_2
_geom_bond_publ_flag
O1 C7 1.3377(17) . ?
O1 C8 1.4584(15) . ?
C1 C6 1.3904(19) . ?
C1 C2 1.3917(18) . ?
C1 C7 1.4874(17) . ?
O2 C7 1.2099(16) . ?
C2 C3 1.3844(17) . ?
C2 H2 0.9500 . ?
O3 C24 1.1919(18) . ?
C3 C4 1.3953(18) . ?
C3 H3 0.9500 . ?
C5 C6 1.3830(19) . ?
C5 C4 1.3906(18) . ?
C5 H5 0.9500 . ?
O4 C14 1.3705(15) . ?
O4 C17 1.3847(14) . ?
C4 C10 1.5139(16) . ?
C6 H6 0.9500 . ?
C9 C8 1.494(2) . ?
C9 H9A 0.9800 . ?
C9 H9B 0.9800 . ?
C9 H9C 0.9800 . ?
C8 H8A 0.9900 . ?
C8 H8B 0.9900 . ?
C10 C15 1.5468(18) . ?
C10 C11 1.5540(16) . ?
C10 H10 1.0000 . ?
C11 C24 1.5083(17) . ?
C11 C12 1.5522(16) . ?
C11 H11 1.0000 . ?
C12 C13 1.5067(16) . ?
C12 C25 1.5153(16) . ?
C12 H12 1.0000 . ?
C13 C14 1.3462(17) . ?
C13 C16 1.4309(17) . ?
C14 C15 1.4800(17) . ?
C15 H15A 0.9900 . ?
C15 H15B 0.9900 . ?
C16 C17 1.3557(17) . ?
C16 H16 0.9500 . ?
C17 C18 1.4582(17) . ?
C18 C23 1.3940(17) . ?
C18 C19 1.4011(17) . ?
C19 C20 1.3826(18) . ?
C19 H19 0.9500 . ?
C20 C21 1.3879(19) . ?
C20 H20 0.9500 . ?
C21 C22 1.380(2) . ?
C21 H21 0.9500 . ?
C22 C23 1.3896(18) . ?
C22 H22 0.9500 . ?
C23 H23 0.9500 . ?
C24 H24 0.9500 . ?
C25 C26 1.3811(18) . ?
C25 C30 1.3869(18) . ?
C26 C27 1.396(2) . ?
C26 H26 0.9500 . ?
C27 C28 1.368(2) . ?
C27 H27 0.9500 . ?
C28 C29 1.380(2) . ?
C28 H28 0.9500 . ?
C29 C30 1.3836(19) . ?
C29 H29 0.9500 . ?
C30 H30 0.9500 . ?

loop_
_geom_torsion_atom_site_label_1
_geom_torsion_atom_site_label_2
_geom_torsion_atom_site_label_3
_geom_torsion_atom_site_label_4
_geom_torsion
_geom_torsion_site_symmetry_1
_geom_torsion_site_symmetry_2
_geom_torsion_site_symmetry_3
_geom_torsion_site_symmetry_4
_geom_torsion_publ_flag
C6 C1 C2 C3 1.31(18) . . . . ?
C7 C1 C2 C3 -176.34(11) . . . . ?
C1 C2 C3 C4 -0.02(18) . . . . ?
C6 C5 C4 C3 1.62(19) . . . . ?
C6 C5 C4 C10 -174.48(12) . . . . ?
C2 C3 C4 C5 -1.43(18) . . . . ?
C2 C3 C4 C10 174.57(11) . . . . ?
C4 C5 C6 C1 -0.4(2) . . . . ?
C2 C1 C6 C5 -1.13(19) . . . . ?
C7 C1 C6 C5 176.61(12) . . . . ?
C8 O1 C7 O2 -5.81(18) . . . . ?
C8 O1 C7 C1 172.61(11) . . . . ?
C6 C1 C7 O2 -7.96(19) . . . . ?
C2 C1 C7 O2 169.70(12) . . . . ?
C6 C1 C7 O1 173.64(11) . . . . ?
C2 C1 C7 O1 -8.70(16) . . . . ?
C7 O1 C8 C9 -176.34(12) . . . . ?
C5 C4 C10 C15 95.29(14) . . . . ?
C3 C4 C10 C15 -80.66(14) . . . . ?
C5 C4 C10 C11 -139.89(12) . . . . ?
C3 C4 C10 C11 44.16(16) . . . . ?
C4 C10 C11 C24 50.67(14) . . . . ?
C15 C10 C11 C24 174.41(10) . . . . ?
C4 C10 C11 C12 171.21(10) . . . . ?
C15 C10 C11 C12 -65.05(13) . . . . ?
C24 C11 C12 C13 174.29(10) . . . . ?
C10 C11 C12 C13 53.02(12) . . . . ?
C24 C11 C12 C25 -60.91(13) . . . . ?
C10 C11 C12 C25 177.82(10) . . . . ?
C25 C12 C13 C14 -147.00(12) . . . . ?
C11 C12 C13 C14 -22.26(16) . . . . ?
C25 C12 C13 C16 31.07(18) . . . . ?
C11 C12 C13 C16 155.81(12) . . . . ?
C16 C13 C14 O4 -0.24(14) . . . . ?
C12 C13 C14 O4 178.26(10) . . . . ?
C16 C13 C14 C15 -178.37(13) . . . . ?
C12 C13 C14 C15 0.1(2) . . . . ?
C17 O4 C14 C13 0.00(14) . . . . ?
C17 O4 C14 C15 178.30(11) . . . . ?
C13 C14 C15 C10 -8.99(19) . . . . ?
O4 C14 C15 C10 173.03(11) . . . . ?
C4 C10 C15 C14 167.00(10) . . . . ?
C11 C10 C15 C14 39.98(14) . . . . ?
C14 C13 C16 C17 0.39(14) . . . . ?
C12 C13 C16 C17 -177.91(12) . . . . ?
C13 C16 C17 O4 -0.40(13) . . . . ?
C13 C16 C17 C18 179.51(13) . . . . ?
C14 O4 C17 C16 0.26(13) . . . . ?
C14 O4 C17 C18 -179.67(10) . . . . ?
C16 C17 C18 C23 177.18(13) . . . . ?
O4 C17 C18 C23 -2.92(17) . . . . ?
C16 C17 C18 C19 -2.4(2) . . . . ?
O4 C17 C18 C19 177.54(10) . . . . ?
C23 C18 C19 C20 -0.08(18) . . . . ?
C17 C18 C19 C20 179.48(11) . . . . ?
C18 C19 C20 C21 0.60(19) . . . . ?
C19 C20 C21 C22 -0.7(2) . . . . ?
C20 C21 C22 C23 0.2(2) . . . . ?
C21 C22 C23 C18 0.3(2) . . . . ?
C19 C18 C23 C22 -0.37(18) . . . . ?
C17 C18 C23 C22 -179.92(12) . . . . ?
C12 C11 C24 O3 123.80(14) . . . . ?
C10 C11 C24 O3 -114.98(15) . . . . ?
C13 C12 C25 C26 -121.98(13) . . . . ?
C11 C12 C25 C26 115.92(13) . . . . ?
C13 C12 C25 C30 57.67(14) . . . . ?
C11 C12 C25 C30 -64.43(14) . . . . ?
C30 C25 C26 C27 0.1(2) . . . . ?
C12 C25 C26 C27 179.74(13) . . . . ?
C25 C26 C27 C28 0.6(2) . . . . ?
C26 C27 C28 C29 -0.8(2) . . . . ?
C27 C28 C29 C30 0.4(2) . . . . ?
C28 C29 C30 C25 0.3(2) . . . . ?
C26 C25 C30 C29 -0.50(19) . . . . ?
C12 C25 C30 C29 179.85(11) . . . . ?
